data_2009133
loop_
_publ_author_name
'V. Kabaleeswaran'
'S. S. Rajan'
'Geetha Gopalakrishnan'
'T. R. Govindachari'

_publ_section_title
;
 Salannin and 3-deacetylsalannin
;
_journal_issue 11
_journal_name_full 'Acta Crystallographica Section C'
_journal_page_first 1952
_journal_page_last 1955
_journal_paper_doi 10.1107/S010827019900880X
_journal_volume 55
_journal_year 1999
_chemical_formula_sum 'C34 H44 O9'
_chemical_formula_weight 596.71
_chemical_name_common Salannin
_chemical_name_systematic
;
Salannin
;
_space_group_IT_number 4
_symmetry_cell_setting monoclinic
_symmetry_space_group_name_Hall 'P 2yb'
_symmetry_space_group_name_H-M 'P 1 21 1'
_audit_creation_method SHELXL-97
_cell_angle_alpha 90.00(2)
_cell_angle_beta 106.90(2)
_cell_angle_gamma 90.00(3)
_cell_formula_units_Z 2
_cell_length_a 11.963(2)
_cell_length_b 7.824(2)
_cell_length_c 17.573(2)
_cell_measurement_reflns_used 23
_cell_measurement_temperature 293(2)
_cell_measurement_theta_max 35
_cell_measurement_theta_min 15
_cell_volume 1573.8(5)
_computing_cell_refinement 'CAD-4 Software'
_computing_data_collection 'CAD-4 Software (Enraf-Nonius, 1989)'
_computing_data_reduction 'SDP (Frenz, 1978)'
_computing_molecular_graphics 'ORTEPII (Johnson, 1976)'
_computing_publication_material SHELXL97
_computing_structure_refinement 'SHELXL97 (Sheldrick, 1997)'
_computing_structure_solution 'SHELXS86 (Sheldrick, 1986)'
_diffrn_ambient_temperature 293(2)
_diffrn_measurement_device_type 'Enraf-Nonius CAD-4'
_diffrn_measurement_method \w/\q
_diffrn_radiation_monochromator graphite
_diffrn_radiation_source 'fine-focus sealed tube'
_diffrn_radiation_type CuK\a
_diffrn_radiation_wavelength 1.54180
_diffrn_reflns_av_R_equivalents 0.016
_diffrn_reflns_av_sigmaI/netI 0.031
_diffrn_reflns_limit_h_max 14
_diffrn_reflns_limit_h_min 0
_diffrn_reflns_limit_k_max 8
_diffrn_reflns_limit_k_min 0
_diffrn_reflns_limit_l_max 20
_diffrn_reflns_limit_l_min -21
_diffrn_reflns_number 3183
_diffrn_reflns_theta_max 67.90
_diffrn_reflns_theta_min 2.63
_diffrn_standards_decay_% 3
_diffrn_standards_interval_count 100
_diffrn_standards_interval_time 3600
_diffrn_standards_number 2
_exptl_absorpt_coefficient_mu 0.740
_exptl_absorpt_correction_type none
_exptl_crystal_colour yellow
_exptl_crystal_density_diffrn 1.259
_exptl_crystal_density_method 'not measured'
_exptl_crystal_description needle
_exptl_crystal_F_000 640
_exptl_crystal_size_max 0.34
_exptl_crystal_size_mid 0.20
_exptl_crystal_size_min 0.16
_refine_diff_density_max 0.507
_refine_diff_density_min -0.226
_refine_ls_abs_structure_details 'Flack (1983)'
_refine_ls_abs_structure_Flack -0.2(5)
_refine_ls_extinction_coef 0.0018(9)
_refine_ls_extinction_method 'SHELXL97 (Sheldrick, 1997)'
_refine_ls_goodness_of_fit_ref 0.833
_refine_ls_hydrogen_treatment constr
_refine_ls_matrix_type full
_refine_ls_number_parameters 389
_refine_ls_number_reflns 3039
_refine_ls_number_restraints 1
_refine_ls_restrained_S_all 0.833
_refine_ls_R_factor_all 0.080
_refine_ls_R_factor_gt 0.058
_refine_ls_shift/su_max 0.001
_refine_ls_shift/su_mean 0.001
_refine_ls_structure_factor_coef Fsqd
_refine_ls_weighting_details 'w = 1/[\s^2^(Fo^2^)+(0.1784P)^2^+1.0214P] where P=(Fo^2^+2Fc^2^)/3'
_refine_ls_weighting_scheme calc
_refine_ls_wR_factor_ref 0.212
_reflns_number_gt 2322
_reflns_number_total 3039
_reflns_threshold_expression I>2\s(I)
_cod_data_source_file ha1256.cif
_cod_data_source_block sal
_cod_depositor_comments
;
The following automatic conversions were performed:
'_symmetry_cell_setting' value 'Monoclinic' changed to 'monoclinic'
according to '/home/saulius/struct/CIF-dictionaries/cif_core.dic'
dictionary named 'cif_core.dic' version 2.4.1 from 2010-06-29.

Automatic conversion script
Id: cif_fix_enum 1527 2010-12-29 10:47:43Z saulius 

The following automatic conversions were performed:

'_symmetry_cell_setting' value 'Monoclinic' changed to 'monoclinic'
according to /home/saulius/struct/CIF-dictionaries/cif_core.dic
dictionary named 'cif_core.dic' version 2.4.1 from 2010-06-29.

Automatic conversion script
Id: cif_fix_values 1715 2011-07-08 13:25:40Z adriana 

The following automatic conversions were performed:

'_refine_ls_weighting_scheme' value 'calc w =
1/[\s^2^(Fo^2^)+(0.1784P)^2^+1.0214P] where P=(Fo^2^+2Fc^2^)/3' was
changed to 'calc'. New tag '_refine_ls_weighting_details' was
created. The value of the new tag was set to 'w =
1/[\s^2^(Fo^2^)+(0.1784P)^2^+1.0214P] where P=(Fo^2^+2Fc^2^)/3'.

Automatic conversion script
Id: cif_fix_values 3143 2015-03-26 13:38:13Z robertas 
;
_cod_original_sg_symbol_H-M 'P 21'
_cod_database_code 2009133
_cod_database_fobs_code 2009133

loop_
_symmetry_equiv_pos_as_xyz
'x, y, z'
'-x, y+1/2, -z'

loop_
_atom_site_label
_atom_site_fract_x
_atom_site_fract_y
_atom_site_fract_z
_atom_site_U_iso_or_equiv
_atom_site_adp_type
_atom_site_calc_flag
_atom_site_refinement_flags
_atom_site_occupancy
_atom_site_disorder_assembly
_atom_site_disorder_group
_atom_site_type_symbol
O1 -.4411(3) -.3984(5) -.2265(2) .0513(9) Uani d . 1 . . O
O3 -.5250(3) -.6861(6) -.1469(2) .0570(10) Uani d . 1 . . O
O5 -.1292(6) -.4516(10) -.5714(3) .107(2) Uani d . 1 . . O
O6 -.1927(3) -.8603(5) -.0743(2) .0527(9) Uani d . 1 . . O
O7 -.1627(3) -.7580(5) -.2251(2) .0528(9) Uani d . 1 . . O
O12 -.2873(7) -.1481(10) -.3469(3) .121(3) Uani d . 1 . . O
O24 -.6865(4) -.6532(10) -.1095(3) .095(2) Uani d . 1 . . O
O27 -.3531(4) -.0277(6) -.2550(3) .0684(12) Uani d . 1 . . O
O31 -.5940(4) -.2218(8) -.2459(3) .0855(15) Uani d . 1 . . O
C1 -.3895(4) -.3368(7) -.1456(3) .0467(11) Uani d . 1 . . C
H1 -.3908 -.2115 -.1459 .056 Uiso calc R 1 . . H
C2 -.4596(5) -.4016(8) -.0909(3) .0549(14) Uani d . 1 . . C
H2A -.5404 -.3675 -.1138 .066 Uiso calc R 1 . . H
H2B -.4308 -.3437 -.0402 .066 Uiso calc R 1 . . H
C3 -.4572(5) -.5964(8) -.0750(3) .0514(13) Uani d . 1 . . C
H3 -.4920 -.6188 -.0319 .062 Uiso calc R 1 . . H
C4 -.3316(5) -.6622(7) -.0506(3) .0475(12) Uani d . 1 . . C
C5 -.2695(4) -.5892(7) -.1088(3) .0403(11) Uani d . 1 . . C
H5 -.3149 -.6312 -.1612 .048 Uiso calc R 1 . . H
C6 -.1581(4) -.6904(7) -.0884(3) .0449(11) Uani d . 1 . . C
H6 -.1054 -.6457 -.0388 .054 Uiso calc R 1 . . H
C7 -.0985(4) -.6752(7) -.1534(3) .0459(11) Uani d . 1 . . C
H7 -.0209 -.7276 -.1347 .055 Uiso calc R 1 . . H
C8 -.0838(4) -.4825(7) -.1736(3) .0449(12) Uani d . 1 . . C
C9 -.2013(4) -.3793(7) -.1868(3) .0408(10) Uani d . 1 . . C
H9 -.2563 -.4297 -.2341 .049 Uiso calc R 1 . . H
C10 -.2602(4) -.3982(7) -.1190(3) .0435(11) Uani d . 1 . . C
C11 -.1821(5) -.1913(8) -.2104(3) .0554(14) Uani d . 1 . . C
H11A -.1744 -.1180 -.1647 .066 Uiso calc R 1 . . H
H11B -.1093 -.1855 -.2241 .066 Uiso calc R 1 . . H
C12 -.2784(6) -.1239(9) -.2787(4) .0635(16) Uani d . 1 . . C
C13 .0087(5) -.4771(10) -.2931(3) .0603(15) Uani d . 1 . . C
C14 -.0677(4) -.5161(8) -.2537(3) .0485(12) Uani d . 1 . . C
C15 -.1435(5) -.6645(7) -.2900(3) .0480(12) Uani d . 1 . . C
H15 -.2182 -.6232 -.3249 .058 Uiso calc R 1 . . H
C16 -.0730(6) -.7493(10) -.3396(4) .0717(18) Uani d . 1 . . C
H16A -.1239 -.8046 -.3863 .086 Uiso calc R 1 . . H
H16B -.0190 -.8331 -.3085 .086 Uiso calc R 1 . . H
C17 -.0070(6) -.5983(10) -.3631(4) .0676(17) Uani d . 1 . . C
H17 .0697 -.6372 -.3656 .081 Uiso calc R 1 . . H
C18 .0988(6) -.3377(13) -.2781(5) .089(3) Uani d . 1 . . C
H18A .1397 -.3429 -.3176 .133 Uiso calc R 1 . . H
H18B .1532 -.3524 -.2263 .133 Uiso calc R 1 . . H
H18C .0610 -.2286 -.2808 .133 Uiso calc R 1 . . H
C19 -.1949(5) -.2994(8) -.0437(3) .0547(13) Uani d . 1 . . C
H19A -.1937 -.1799 -.0560 .082 Uiso calc R 1 . . H
H19B -.1162 -.3411 -.0244 .082 Uiso calc R 1 . . H
H19C -.2339 -.3152 -.0036 .082 Uiso calc R 1 . . H
C20 -.0730(6) -.5171(10) -.4421(4) .0671(17) Uani d . 1 . . C
C21 -.0534(6) -.5440(13) -.5134(4) .082(2) Uani d . 1 . . C
H21 .0040 -.6159 -.5215 .099 Uiso calc R 1 . . H
C22 -.1680(7) -.4059(12) -.4581(4) .085(2) Uani d . 1 . . C
H22 -.2026 -.3638 -.4209 .102 Uiso calc R 1 . . H
C23 -.2009(7) -.3701(12) -.5355(4) .079(2) Uani d . 1 . . C
H23 -.2633 -.3001 -.5611 .094 Uiso calc R 1 . . H
C24 -.6399(5) -.7052(10) -.1569(3) .0622(15) Uani d . 1 . . C
C25 -.6984(6) -.7998(14) -.2312(5) .091(2) Uani d . 1 . . C
H25A -.6422 -.8265 -.2589 .136 Uiso calc R 1 . . H
H25B -.7593 -.7302 -.2646 .136 Uiso calc R 1 . . H
H25C -.7314 -.9036 -.2183 .136 Uiso calc R 1 . . H
C27 -.4382(7) .0625(13) -.3166(5) .099(3) Uani d . 1 . . C
H27A -.4877 .1283 -.2935 .149 Uiso calc R 1 . . H
H27B -.4846 -.0180 -.3538 .149 Uiso calc R 1 . . H
H27C -.3990 .1375 -.3437 .149 Uiso calc R 1 . . H
C28 -.3088(5) -.8523(7) -.0635(3) .0516(13) Uani d . 1 . . C
H28A -.3117 -.9195 -.0177 .062 Uiso calc R 1 . . H
H28B -.3669 -.8960 -.1101 .062 Uiso calc R 1 . . H
C29 -.2780(5) -.6195(8) .0378(3) .0566(14) Uani d . 1 . . C
H29A -.1987 -.6593 .0551 .085 Uiso calc R 1 . . H
H29B -.3223 -.6743 .0684 .085 Uiso calc R 1 . . H
H29C -.2794 -.4980 .0451 .085 Uiso calc R 1 . . H
C30 .0232(5) -.4065(10) -.1127(3) .0619(15) Uani d . 1 . . C
H30A .0060 -.3886 -.0633 .093 Uiso calc R 1 . . H
H30B .0429 -.2993 -.1321 .093 Uiso calc R 1 . . H
H30C .0879 -.4839 -.1046 .093 Uiso calc R 1 . . H
C31 -.5398(5) -.3264(9) -.2711(4) .0624(16) Uani d . 1 . . C
C32 -.5762(5) -.3925(12) -.3552(4) .0722(19) Uani d . 1 . . C
C33 -.6861(7) -.329(2) -.4064(6) .116(4) Uani d . 1 . . C
H33A -.7222 -.2567 -.3763 .174 Uiso calc R 1 . . H
H33B -.7367 -.4238 -.4275 .174 Uiso calc R 1 . . H
H33C -.6721 -.2651 -.4493 .174 Uiso calc R 1 . . H
C34 -.5038(7) -.4986(12) -.3801(4) .087(2) Uani d . 1 . . C
H34 -.4349 -.5324 -.3427 .105 Uiso calc R 1 . . H
C35 -.5262(14) -.565(3) -.4626(6) .183(7) Uani d . 1 . . C
H35A -.4627 -.6372 -.4654 .275 Uiso calc R 1 . . H
H35B -.5329 -.4707 -.4987 .275 Uiso calc R 1 . . H
H35C -.5976 -.6293 -.4769 .275 Uiso calc R 1 . . H

loop_
_atom_site_aniso_label
_atom_site_aniso_U_11
_atom_site_aniso_U_22
_atom_site_aniso_U_33
_atom_site_aniso_U_12
_atom_site_aniso_U_13
_atom_site_aniso_U_23
O1 .0506(18) .050(2) .0546(19) .0122(18) .0181(15) .0098(18)
O3 .0551(19) .064(3) .058(2) -.002(2) .0253(16) -.002(2)
O5 .136(5) .115(5) .072(3) -.019(4) .032(3) .004(3)
O6 .070(2) .036(2) .056(2) .0111(18) .0242(17) .0095(17)
O7 .068(2) .047(2) .0487(19) -.0051(19) .0252(16) -.0038(17)
O12 .190(6) .116(6) .054(3) .073(5) .032(3) .016(3)
O24 .070(3) .141(6) .087(3) -.003(3) .042(2) -.013(4)
O27 .077(3) .057(3) .074(2) .008(2) .027(2) .010(2)
O31 .076(3) .082(4) .106(4) .038(3) .036(3) .017(3)
C1 .056(3) .035(3) .052(3) .010(2) .021(2) .005(2)
C2 .065(3) .048(3) .061(3) .015(3) .032(3) .002(3)
C3 .062(3) .049(3) .053(3) .000(3) .031(2) -.003(2)
C4 .065(3) .039(3) .043(2) -.002(2) .023(2) .006(2)
C5 .050(3) .036(3) .038(2) .002(2) .0175(19) .0019(19)
C6 .054(3) .039(3) .042(2) .005(2) .014(2) .007(2)
C7 .048(2) .042(3) .047(2) .008(2) .011(2) .004(2)
C8 .045(2) .044(3) .046(2) -.005(2) .012(2) -.001(2)
C9 .050(2) .033(3) .039(2) .000(2) .0126(19) .000(2)
C10 .056(3) .034(3) .042(2) .001(2) .016(2) .000(2)
C11 .069(3) .039(3) .064(3) -.007(3) .029(3) .004(3)
C12 .090(4) .047(4) .059(3) .001(3) .029(3) .010(3)
C13 .051(3) .074(4) .060(3) -.001(3) .023(2) .004(3)
C14 .047(2) .048(3) .053(3) -.001(2) .019(2) .005(2)
C15 .057(3) .046(3) .046(2) -.001(2) .022(2) -.004(2)
C16 .091(4) .067(5) .069(4) .017(4) .041(3) -.001(3)
C17 .071(4) .071(4) .073(4) .009(3) .040(3) .009(3)
C18 .074(4) .110(7) .090(5) -.030(5) .038(4) .006(5)
C19 .077(4) .039(3) .049(3) -.005(3) .021(3) -.007(2)
C20 .080(4) .070(4) .062(3) -.009(4) .038(3) -.002(3)
C21 .087(4) .098(6) .068(4) -.004(5) .032(4) .000(4)
C22 .103(5) .084(6) .084(4) .014(5) .051(4) .010(4)
C23 .096(5) .082(5) .059(3) .009(4) .026(3) .010(4)
C24 .059(3) .070(4) .058(3) .005(3) .018(2) .012(3)
C25 .073(4) .110(7) .083(4) -.002(5) .012(3) -.012(5)
C27 .103(6) .078(6) .118(6) .016(5) .033(5) .038(5)
C28 .065(3) .037(3) .057(3) -.003(3) .024(2) .006(2)
C29 .079(4) .048(3) .046(3) .009(3) .025(2) .004(3)
C30 .053(3) .067(4) .061(3) -.012(3) .009(2) -.008(3)
C31 .051(3) .064(4) .075(4) .011(3) .024(3) .025(3)
C32 .064(3) .082(5) .068(4) -.001(4) .016(3) .023(4)
C33 .074(4) .157(11) .114(6) .025(6) .024(4) .027(7)
C34 .103(5) .085(6) .059(4) .023(5) .001(4) -.010(4)
C35 .235(16) .191(18) .105(8) .047(15) .020(9) -.011(10)

loop_
_atom_type_symbol
_atom_type_description
_atom_type_scat_dispersion_real
_atom_type_scat_dispersion_imag
_atom_type_scat_source
C C 0.0181 0.0091 'International Tables Vol C Tables 4.2.6.8 and 6.1.1.4'
H H 0.0000 0.0000 'International Tables Vol C Tables 4.2.6.8 and 6.1.1.4'
O O 0.0492 0.0322 'International Tables Vol C Tables 4.2.6.8 and 6.1.1.4'

loop_
_geom_angle_atom_site_label_1
_geom_angle_atom_site_label_2
_geom_angle_atom_site_label_3
_geom_angle
C31 O1 C1 118.9(5)
C24 O3 C3 117.0(4)
C23 O5 C21 106.0(6)
C6 O6 C28 108.5(4)
C7 O7 C15 107.6(4)
C12 O27 C27 115.9(6)
O1 C1 C2 110.4(4)
O1 C1 C10 107.0(4)
C2 C1 C10 112.7(4)
O1 C1 H1 108.9
C2 C1 H1 108.9
C10 C1 H1 108.9
C1 C2 C3 117.0(5)
C1 C2 H2A 108.0
C3 C2 H2A 108.0
C1 C2 H2B 108.0
C3 C2 H2B 108.0
H2A C2 H2B 107.3
O3 C3 C4 109.4(4)
O3 C3 C2 109.8(5)
C4 C3 C2 110.4(5)
O3 C3 H3 109.1
C4 C3 H3 109.1
C2 C3 H3 109.1
C3 C4 C29 107.4(4)
C3 C4 C5 108.3(4)
C29 C4 C5 116.8(5)
C3 C4 C28 119.1(5)
C29 C4 C28 108.6(5)
C5 C4 C28 96.9(4)
C6 C5 C10 117.3(5)
C6 C5 C4 102.2(4)
C10 C5 C4 120.9(4)
C6 C5 H5 105.0
C10 C5 H5 105.0
C4 C5 H5 105.0
O6 C6 C5 104.4(4)
O6 C6 C7 115.2(4)
C5 C6 C7 111.0(4)
O6 C6 H6 108.7
C5 C6 H6 108.7
C7 C6 H6 108.7
O7 C7 C6 112.3(4)
O7 C7 C8 107.6(4)
C6 C7 C8 110.7(4)
O7 C7 H7 108.7
C6 C7 H7 108.7
C8 C7 H7 108.7
C14 C8 C30 114.5(4)
C14 C8 C7 95.6(4)
C30 C8 C7 109.9(5)
C14 C8 C9 107.7(4)
C30 C8 C9 115.6(5)
C7 C8 C9 111.8(4)
C10 C9 C11 115.3(4)
C10 C9 C8 114.9(4)
C11 C9 C8 109.1(4)
C10 C9 H9 105.6
C11 C9 H9 105.6
C8 C9 H9 105.6
C5 C10 C19 115.5(4)
C5 C10 C1 103.9(4)
C19 C10 C1 108.4(4)
C5 C10 C9 104.5(4)
C19 C10 C9 112.4(4)
C1 C10 C9 111.9(4)
C12 C11 C9 113.9(5)
C12 C11 H11A 108.8
C9 C11 H11A 108.8
C12 C11 H11B 108.8
C9 C11 H11B 108.8
H11A C11 H11B 107.7
O12 C12 O27 122.5(6)
O12 C12 C11 125.2(7)
O27 C12 C11 112.4(5)
C14 C13 C18 129.8(6)
C14 C13 C17 109.6(6)
C18 C13 C17 120.6(5)
C13 C14 C8 138.0(5)
C13 C14 C15 112.2(5)
C8 C14 C15 108.0(4)
O7 C15 C14 105.9(4)
O7 C15 C16 118.4(5)
C14 C15 C16 102.3(5)
O7 C15 H15 109.9
C14 C15 H15 109.9
C16 C15 H15 109.9
C15 C16 C17 103.3(6)
C15 C16 H16A 111.1
C17 C16 H16A 111.1
C15 C16 H16B 111.1
C17 C16 H16B 111.1
H16A C16 H16B 109.1
C20 C17 C13 112.8(6)
C20 C17 C16 113.2(6)
C13 C17 C16 102.3(5)
C20 C17 H17 109.4
C13 C17 H17 109.4
C16 C17 H17 109.4
C13 C18 H18A 109.5
C13 C18 H18B 109.5
H18A C18 H18B 109.5
C13 C18 H18C 109.5
H18A C18 H18C 109.5
H18B C18 H18C 109.5
C10 C19 H19A 109.5
C10 C19 H19B 109.5
H19A C19 H19B 109.5
C10 C19 H19C 109.5
H19A C19 H19C 109.5
H19B C19 H19C 109.5
C21 C20 C22 105.1(7)
C21 C20 C17 126.5(7)
C22 C20 C17 128.4(6)
C20 C21 O5 110.7(7)
C20 C21 H21 124.7
O5 C21 H21 124.7
C23 C22 C20 108.6(7)
C23 C22 H22 125.7
C20 C22 H22 125.7
C22 C23 O5 109.6(7)
C22 C23 H23 125.2
O5 C23 H23 125.2
O24 C24 O3 122.4(6)
O24 C24 C25 125.7(6)
O3 C24 C25 111.9(5)
C24 C25 H25A 109.5
C24 C25 H25B 109.5
H25A C25 H25B 109.5
C24 C25 H25C 109.5
H25A C25 H25C 109.5
H25B C25 H25C 109.5
O27 C27 H27A 109.5
O27 C27 H27B 109.5
H27A C27 H27B 109.5
O27 C27 H27C 109.5
H27A C27 H27C 109.5
H27B C27 H27C 109.5
O6 C28 C4 106.1(4)
O6 C28 H28A 110.5
C4 C28 H28A 110.5
O6 C28 H28B 110.5
C4 C28 H28B 110.5
H28A C28 H28B 108.7
C4 C29 H29A 109.5
C4 C29 H29B 109.5
H29A C29 H29B 109.5
C4 C29 H29C 109.5
H29A C29 H29C 109.5
H29B C29 H29C 109.5
C8 C30 H30A 109.5
C8 C30 H30B 109.5
H30A C30 H30B 109.5
C8 C30 H30C 109.5
H30A C30 H30C 109.5
H30B C30 H30C 109.5
O31 C31 O1 123.3(6)
O31 C31 C32 124.1(6)
O1 C31 C32 112.6(6)
C34 C32 C33 123.9(7)
C34 C32 C31 119.7(6)
C33 C32 C31 116.3(8)
C32 C33 H33A 109.5
C32 C33 H33B 109.5
H33A C33 H33B 109.5
C32 C33 H33C 109.5
H33A C33 H33C 109.5
H33B C33 H33C 109.5
C32 C34 C35 125.0(9)
C32 C34 H34 117.5
C35 C34 H34 117.5
C34 C35 H35A 109.5
C34 C35 H35B 109.5
H35A C35 H35B 109.5
C34 C35 H35C 109.5
H35A C35 H35C 109.5
H35B C35 H35C 109.5

loop_
_geom_bond_atom_site_label_1
_geom_bond_atom_site_label_2
_geom_bond_site_symmetry_2
_geom_bond_distance
_geom_bond_publ_flag
O1 C31 . 1.337(7) ?
O1 C1 . 1.457(6) ?
O3 C24 . 1.343(7) ?
O3 C3 . 1.466(7) ?
O5 C23 . 1.362(10) ?
O5 C21 . 1.358(10) ?
O6 C6 . 1.435(7) ?
O6 C28 . 1.456(7) ?
O7 C7 . 1.427(6) ?
O7 C15 . 1.428(6) ?
O12 C12 . 1.188(7) ?
O24 C24 . 1.201(8) ?
O27 C12 . 1.325(8) ?
O27 C27 . 1.437(9) ?
O31 C31 . 1.206(8) ?
C1 C2 . 1.533(7) ?
C1 C10 . 1.556(7) ?
C1 H1 . .9800 ?
C2 C3 . 1.548(9) ?
C2 H2A . .9700 ?
C2 H2B . .9700 ?
C3 C4 . 1.528(8) ?
C3 H3 . .9800 ?
C4 C29 . 1.534(7) ?
C4 C5 . 1.538(6) ?
C4 C28 . 1.540(8) ?
C5 C6 . 1.502(7) ?
C5 C10 . 1.513(8) ?
C5 H5 . .9800 ?
C6 C7 . 1.517(7) ?
C6 H6 . .9800 ?
C7 C8 . 1.570(8) ?
C7 H7 . .9800 ?
C8 C14 . 1.497(7) ?
C8 C30 . 1.531(7) ?
C8 C9 . 1.578(7) ?
C9 C10 . 1.557(6) ?
C9 C11 . 1.563(8) ?
C9 H9 . .9800 ?
C10 C19 . 1.537(7) ?
C11 C12 . 1.497(9) ?
C11 H11A . .9700 ?
C11 H11B . .9700 ?
C13 C14 . 1.333(7) ?
C13 C18 . 1.502(11) ?
C13 C17 . 1.521(10) ?
C14 C15 . 1.498(8) ?
C15 C16 . 1.529(7) ?
C15 H15 . .9800 ?
C16 C17 . 1.542(10) ?
C16 H16A . .9700 ?
C16 H16B . .9700 ?
C17 C20 . 1.522(9) ?
C17 H17 . .9800 ?
C18 H18A . .9600 ?
C18 H18B . .9600 ?
C18 H18C . .9600 ?
C19 H19A . .9600 ?
C19 H19B . .9600 ?
C19 H19C . .9600 ?
C20 C21 . 1.357(9) ?
C20 C22 . 1.393(11) ?
C21 H21 . .9300 ?
C22 C23 . 1.330(10) ?
C22 H22 . .9300 ?
C23 H23 . .9300 ?
C24 C25 . 1.488(10) ?
C25 H25A . .9600 ?
C25 H25B . .9600 ?
C25 H25C . .9600 ?
C27 H27A . .9600 ?
C27 H27B . .9600 ?
C27 H27C . .9600 ?
C28 H28A . .9700 ?
C28 H28B . .9700 ?
C29 H29A . .9600 ?
C29 H29B . .9600 ?
C29 H29C . .9600 ?
C30 H30A . .9600 ?
C30 H30B . .9600 ?
C30 H30C . .9600 ?
C31 C32 . 1.506(10) ?
C32 C34 . 1.361(11) ?
C32 C33 . 1.447(10) ?
C33 H33A . .9600 ?
C33 H33B . .9600 ?
C33 H33C . .9600 ?
C34 C35 . 1.488(14) ?
C34 H34 . .9300 ?
C35 H35A . .9600 ?
C35 H35B . .9600 ?
C35 H35C . .9600 ?

loop_
_geom_hbond_atom_site_label_D
_geom_hbond_atom_site_label_H
_geom_hbond_atom_site_label_A
_geom_hbond_site_symmetry_A
_geom_hbond_distance_DH
_geom_hbond_distance_HA
_geom_hbond_distance_DA
_geom_hbond_angle_DHA
_geom_hbond_publ_flag
C22 H22 O12 1_555 0.93 2.52 3.398(12) 158 yes
C11 H11A O6 1_565 0.97 2.62 3.553(7) 163 yes
C19 H19A O6 1_565 0.96 2.52 3.478(7) 174 yes

loop_
_geom_torsion_atom_site_label_1
_geom_torsion_atom_site_label_2
_geom_torsion_atom_site_label_3
_geom_torsion_atom_site_label_4
_geom_torsion
C31 O1 C1 C2 75.0(6)
C31 O1 C1 C10 -162.0(5)
O1 C1 C2 C3 66.9(6)
C10 C1 C2 C3 -52.6(7)
C24 O3 C3 C4 151.0(5)
C24 O3 C3 C2 -87.8(6)
C1 C2 C3 O3 -71.3(6)
C1 C2 C3 C4 49.5(7)
O3 C3 C4 C29 -159.0(4)
C2 C3 C4 C29 80.0(5)
O3 C3 C4 C5 74.0(5)
C2 C3 C4 C5 -46.9(6)
O3 C3 C4 C28 -35.2(6)
C2 C3 C4 C28 -156.1(4)
C3 C4 C5 C6 -169.1(4)
C29 C4 C5 C6 69.7(6)
C28 C4 C5 C6 -45.3(5)
C3 C4 C5 C10 58.4(6)
C29 C4 C5 C10 -62.8(7)
C28 C4 C5 C10 -177.8(5)
C28 O6 C6 C5 -15.7(5)
C28 O6 C6 C7 -137.7(4)
C10 C5 C6 O6 174.0(4)
C4 C5 C6 O6 39.4(5)
C10 C5 C6 C7 -61.3(6)
C4 C5 C6 C7 164.1(4)
C15 O7 C7 C6 147.8(4)
C15 O7 C7 C8 25.7(5)
O6 C6 C7 O7 50.0(6)
C5 C6 C7 O7 -68.3(6)
O6 C6 C7 C8 170.4(4)
C5 C6 C7 C8 52.1(6)
O7 C7 C8 C14 -37.2(5)
C6 C7 C8 C14 -160.3(4)
O7 C7 C8 C30 -155.8(4)
C6 C7 C8 C30 81.1(5)
O7 C7 C8 C9 74.5(5)
C6 C7 C8 C9 -48.7(5)
C14 C8 C9 C10 155.2(4)
C30 C8 C9 C10 -75.4(6)
C7 C8 C9 C10 51.4(5)
C14 C8 C9 C11 -73.7(5)
C30 C8 C9 C11 55.8(6)
C7 C8 C9 C11 -177.5(4)
C6 C5 C10 C19 -65.6(6)
C4 C5 C10 C19 60.2(7)
C6 C5 C10 C1 175.9(4)
C4 C5 C10 C1 -58.3(6)
C6 C5 C10 C9 58.5(5)
C4 C5 C10 C9 -175.7(4)
O1 C1 C10 C5 -70.8(5)
C2 C1 C10 C5 50.7(6)
O1 C1 C10 C19 165.8(4)
C2 C1 C10 C19 -72.6(6)
O1 C1 C10 C9 41.4(6)
C2 C1 C10 C9 162.9(5)
C11 C9 C10 C5 179.4(4)
C8 C9 C10 C5 -52.5(5)
C11 C9 C10 C19 -54.5(6)
C8 C9 C10 C19 73.6(6)
C11 C9 C10 C1 67.7(6)
C8 C9 C10 C1 -164.2(4)
C10 C9 C11 C12 -94.2(6)
C8 C9 C11 C12 134.9(5)
C27 O27 C12 O12 -7.1(11)
C27 O27 C12 C11 171.1(6)
C9 C11 C12 O12 -82.9(9)
C9 C11 C12 O27 99.0(6)
C18 C13 C14 C8 -18.9(13)
C17 C13 C14 C8 162.3(7)
C18 C13 C14 C15 179.0(7)
C17 C13 C14 C15 0.1(7)
C30 C8 C14 C13 -12.4(11)
C7 C8 C14 C13 -127.3(8)
C9 C8 C14 C13 117.7(8)
C30 C8 C14 C15 150.3(5)
C7 C8 C14 C15 35.4(5)
C9 C8 C14 C15 -79.6(5)
C7 O7 C15 C14 -2.1(5)
C7 O7 C15 C16 111.8(5)
C13 C14 C15 O7 144.2(5)
C8 C14 C15 O7 -23.4(6)
C13 C14 C15 C16 19.5(6)
C8 C14 C15 C16 -148.1(5)
O7 C15 C16 C17 -146.0(5)
C14 C15 C16 C17 -30.1(6)
C14 C13 C17 C20 102.5(6)
C18 C13 C17 C20 -76.5(8)
C14 C13 C17 C16 -19.5(7)
C18 C13 C17 C16 161.5(7)
C15 C16 C17 C20 -91.4(6)
C15 C16 C17 C13 30.3(6)
C13 C17 C20 C21 144.0(7)
C16 C17 C20 C21 -100.4(8)
C13 C17 C20 C22 -38.7(10)
C16 C17 C20 C22 76.9(10)
C22 C20 C21 O5 1.7(9)
C17 C20 C21 O5 179.5(7)
C23 O5 C21 C20 -2.4(9)
C21 C20 C22 C23 -0.3(10)
C17 C20 C22 C23 -178.1(8)
C20 C22 C23 O5 -1.2(10)
C21 O5 C23 C22 2.2(10)
C3 O3 C24 O24 -0.6(10)
C3 O3 C24 C25 -179.3(6)
C6 O6 C28 C4 -14.1(5)
C3 C4 C28 O6 151.9(4)
C29 C4 C28 O6 -84.9(5)
C5 C4 C28 O6 36.5(5)
C1 O1 C31 O31 -6.1(9)
C1 O1 C31 C32 174.8(5)
O31 C31 C32 C34 173.9(8)
O1 C31 C32 C34 -7.0(10)
O31 C31 C32 C33 -2.7(11)
O1 C31 C32 C33 176.3(7)
C33 C32 C34 C35 0.0(18)
C31 C32 C34 C35 -176.4(12)

loop_
_cod_related_entry_id
_cod_related_entry_database
_cod_related_entry_code
1 ChemSpider 30652253
